data_7133193
loop_
_publ_author_name
'Govindarajan, R.'
'Vardhanapu, Pavan K.'
'Fayzullin, Robert R.'
'Khaskin, Eugene'
'Khusnutdinova, Julia R.'

_publ_section_title
;
 Facile methyl group transfer from Pt<sup>II</sup> to gallium and indium.
;
_journal_issue 56
_journal_name_full 'Chemical communications (Cambridge, England)'
_journal_page_first 7216
_journal_page_last 7219
_journal_paper_doi 10.1039/d4cc02112f
_journal_volume 60
_journal_year 2024
_chemical_formula_moiety 'C25 H36 Cl Ga N4 O P Pt, C0.90 H2.71 Cl3.10 Ga, C H2 Cl2'
_chemical_formula_sum 'C26.9 H40.71 Cl6.1 Ga2 N4 O P Pt'
_chemical_formula_weight 1017.77
_space_group_crystal_system triclinic
_space_group_IT_number 2
_space_group_name_Hall '-P 1'
_space_group_name_H-M_alt 'P -1'
_atom_sites_solution_hydrogens geom
_audit_creation_method SHELXL-2018/3
_audit_update_record
;
2024-04-21 deposited with the CCDC.	2024-06-17 downloaded from the CCDC.
;
_cell_angle_alpha 70.9877(12)
_cell_angle_beta 84.8936(13)
_cell_angle_gamma 79.8892(12)
_cell_formula_units_Z 2
_cell_length_a 8.30726(14)
_cell_length_b 15.06540(19)
_cell_length_c 15.9963(2)
_cell_measurement_reflns_used 43199
_cell_measurement_temperature 100(2)
_cell_measurement_theta_max 72.0650
_cell_measurement_theta_min 5.8290
_cell_volume 1862.28(5)
_computing_cell_refinement 'CrysAlisPro 1.171.43.104a (Rigaku OD, 2023)'
_computing_data_collection 'CrysAlisPro 1.171.43.104a (Rigaku OD, 2023)'
_computing_data_reduction 'CrysAlisPro 1.171.43.104a (Rigaku OD, 2023)'
_computing_molecular_graphics
;
WinGX (Farrugia, 2012); ORTEP-3 (Farrugia, 2012);
PLATON (Spek, 2009); Olex2 (Dolomanov et al., 2009)
;
_computing_publication_material
;
WinGX (Farrugia, 2012); ORTEP-3 (Farrugia, 2012);
PLATON (Spek, 2009); Olex2 (Dolomanov et al., 2009)
;
_computing_structure_refinement 'SHELXL-2018/3 (Sheldrick, 2015)'
_computing_structure_solution 'SHELXT-2018/2 (Sheldrick, 2015)'
_diffrn_ambient_temperature 100(2)
_diffrn_measured_fraction_theta_full 0.988
_diffrn_measured_fraction_theta_max 0.977
_diffrn_measurement_device_type 'Rigaku XtaLAB Pro: Kappa dual offset/far'
_diffrn_measurement_method '\w scans'
_diffrn_radiation_probe x-ray
_diffrn_radiation_type CuK\a
_diffrn_radiation_wavelength 1.54184
_diffrn_reflns_av_R_equivalents 0.0690
_diffrn_reflns_av_unetI/netI 0.0309
_diffrn_reflns_Laue_measured_fraction_full 0.988
_diffrn_reflns_Laue_measured_fraction_max 0.977
_diffrn_reflns_limit_h_max 10
_diffrn_reflns_limit_h_min -9
_diffrn_reflns_limit_k_max 18
_diffrn_reflns_limit_k_min -18
_diffrn_reflns_limit_l_max 19
_diffrn_reflns_limit_l_min -19
_diffrn_reflns_number 57844
_diffrn_reflns_point_group_measured_fraction_full 0.988
_diffrn_reflns_point_group_measured_fraction_max 0.977
_diffrn_reflns_theta_full 67.684
_diffrn_reflns_theta_max 72.397
_diffrn_reflns_theta_min 2.924
_diffrn_source 'microfocus sealed X-ray tube'
_exptl_absorpt_coefficient_mu 13.224
_exptl_absorpt_correction_T_max 0.8249
_exptl_absorpt_correction_T_min 0.8196
_exptl_absorpt_correction_type multi-scan
_exptl_absorpt_process_details
;
CrysAlisPro 1.171.43.104a (Rigaku Oxford Diffraction, 2023).
Empirical absorption correction using spherical harmonics,
frame scaling and detector area scaling, implemented in
SCALE3 ABSPACK scaling algorithm.
;
_exptl_crystal_colour yellow
_exptl_crystal_density_diffrn 1.815
_exptl_crystal_description needle
_exptl_crystal_F_000 994
_exptl_crystal_recrystallization_method dichloromethane/pentane
_exptl_crystal_size_max 0.122
_exptl_crystal_size_mid 0.006
_exptl_crystal_size_min 0.005
_refine_diff_density_max 1.203
_refine_diff_density_min -1.722
_refine_diff_density_rms 0.132
_refine_ls_extinction_method none
_refine_ls_goodness_of_fit_ref 1.089
_refine_ls_hydrogen_treatment constr
_refine_ls_matrix_type full
_refine_ls_number_parameters 427
_refine_ls_number_reflns 7196
_refine_ls_number_restraints 212
_refine_ls_restrained_S_all 1.098
_refine_ls_R_factor_all 0.0375
_refine_ls_R_factor_gt 0.0347
_refine_ls_shift/su_max 0.001
_refine_ls_shift/su_mean 0.000
_refine_ls_structure_factor_coef Fsqd
_refine_ls_weighting_details 'w=1/[\s^2^(Fo^2^)+(0.0571P)^2^+2.8191P] where P=(Fo^2^+2Fc^2^)/3'
_refine_ls_weighting_scheme calc
_refine_ls_wR_factor_gt 0.0927
_refine_ls_wR_factor_ref 0.0945
_reflns_Friedel_coverage 0.000
_reflns_number_gt 6645
_reflns_number_total 7196
_reflns_threshold_expression 'I > 2\s(I)'
_cod_data_source_file d4cc02112f5.cif
_cod_data_source_block jk1006
_cod_depositor_comments 'Adding full bibliography for 7133193--7133195.cif.'
_cod_original_formula_sum 'C26.90 H40.71 Cl6.10 Ga2 N4 O P Pt'
_cod_database_code 7133193
_shelx_shelxl_version_number 2018/3
_shelx_space_group_comment
;
The symmetry employed for this shelxl refinement is uniquely defined
by the following loop, which should always be used as a source of
symmetry information in preference to the above space-group names.
They are only intended as comments.
;
_shelx_estimated_absorpt_t_min 0.295
_shelx_estimated_absorpt_t_max 0.937

loop_
_space_group_symop_operation_xyz
'x, y, z'
'-x, -y, -z'

loop_
_atom_site_label
_atom_site_type_symbol
_atom_site_fract_x
_atom_site_fract_y
_atom_site_fract_z
_atom_site_U_iso_or_equiv
_atom_site_adp_type
_atom_site_occupancy
_atom_site_site_symmetry_order
_atom_site_calc_flag
_atom_site_refinement_flags_posn
_atom_site_refinement_flags_adp
_atom_site_refinement_flags_occupancy
_atom_site_disorder_assembly
_atom_site_disorder_group
Pt1 Pt 0.44347(2) 0.22350(2) 0.29108(2) 0.02923(8) Uani 1 1 d . . . . .
Ga1 Ga 0.38984(6) 0.20221(3) 0.15288(3) 0.02387(12) Uani 1 1 d . . . . .
Cl1 Cl 0.60242(12) 0.20929(6) 0.05064(6) 0.0284(2) Uani 1 1 d . . . . .
O1 O 0.5855(4) 0.3795(2) 0.33325(19) 0.0293(6) Uani 1 1 d . . . . .
N2 N 0.2006(4) 0.2324(2) 0.0562(2) 0.0250(7) Uani 1 1 d . . . . .
N3 N 0.3636(4) 0.0645(2) 0.1480(2) 0.0267(7) Uani 1 1 d . . . . .
N11 N 0.3235(4) 0.3596(2) 0.0994(2) 0.0210(6) Uani 1 1 d . . . . .
N12 N 0.4547(4) 0.3677(2) 0.2175(2) 0.0234(7) Uani 1 1 d . . . . .
C1 C 0.4087(9) 0.0872(3) 0.3680(3) 0.0556(17) Uani 1 1 d . . . . .
H1A H 0.382033 0.085910 0.429261 0.083 Uiso 1 1 calc R U . . .
H1B H 0.509004 0.042581 0.366007 0.083 Uiso 1 1 calc R U . . .
H1C H 0.318549 0.068861 0.344988 0.083 Uiso 1 1 calc R U . . .
C11 C 0.1965(5) 0.3269(3) -0.0124(3) 0.0255(8) Uani 1 1 d . . . . .
H11A H 0.084792 0.349773 -0.035340 0.031 Uiso 1 1 calc R U . . .
H11B H 0.272326 0.321010 -0.062380 0.031 Uiso 1 1 calc R U . . .
C12 C 0.2450(5) 0.3980(3) 0.0249(3) 0.0227(8) Uani 1 1 d . . . . .
C13 C 0.2192(5) 0.4966(3) -0.0183(3) 0.0247(8) Uani 1 1 d . . . . .
H13 H 0.158306 0.523086 -0.070669 0.030 Uiso 1 1 calc R U . . .
C14 C 0.2838(5) 0.5536(3) 0.0169(3) 0.0251(8) Uani 1 1 d . . . . .
H14 H 0.271259 0.620213 -0.012070 0.030 Uiso 1 1 calc R U . . .
C15 C 0.3694(5) 0.5132(3) 0.0964(3) 0.0223(7) Uani 1 1 d . . . . .
C16 C 0.4413(5) 0.5657(3) 0.1385(3) 0.0261(8) Uani 1 1 d . . . . .
H16 H 0.437171 0.632423 0.112249 0.031 Uiso 1 1 calc R U . . .
C17 C 0.5161(5) 0.5197(3) 0.2165(3) 0.0258(8) Uani 1 1 d . . . . .
H17 H 0.566650 0.553391 0.245016 0.031 Uiso 1 1 calc R U . . .
C18 C 0.5174(5) 0.4205(3) 0.2546(3) 0.0238(8) Uani 1 1 d . . . . .
C19 C 0.3820(5) 0.4148(3) 0.1374(2) 0.0218(7) Uani 1 1 d . . . . .
C21 C 0.0444(6) 0.2296(3) 0.1097(3) 0.0339(10) Uani 1 1 d . . . . .
H21A H 0.048295 0.167536 0.155642 0.051 Uiso 1 1 calc R U . . .
H21B H -0.046921 0.239584 0.071223 0.051 Uiso 1 1 calc R U . . .
H21C H 0.029123 0.279736 0.137520 0.051 Uiso 1 1 calc R U . . .
C31 C 0.2263(6) 0.1566(3) 0.0140(3) 0.0314(9) Uani 1 1 d . . . . .
H31A H 0.305008 0.172551 -0.036898 0.038 Uiso 1 1 calc R U . . .
H31B H 0.121416 0.152899 -0.008706 0.038 Uiso 1 1 calc R U . . .
C32 C 0.2905(5) 0.0619(3) 0.0783(3) 0.0275(8) Uani 1 1 d . . . . .
C33 C 0.2842(6) -0.0233(3) 0.0638(3) 0.0359(10) Uani 1 1 d . . . . .
H33 H 0.231423 -0.024229 0.013871 0.043 Uiso 1 1 calc R U . . .
C34 C 0.3562(7) -0.1068(3) 0.1236(4) 0.0408(11) Uani 1 1 d . . . . .
H34 H 0.355047 -0.165921 0.114464 0.049 Uiso 1 1 calc R U . . .
C35 C 0.4293(6) -0.1043(3) 0.1963(3) 0.0394(11) Uani 1 1 d . . . . .
H35 H 0.476207 -0.161351 0.238891 0.047 Uiso 1 1 calc R U . . .
C36 C 0.4333(6) -0.0167(3) 0.2060(3) 0.0360(10) Uani 1 1 d . . . . .
H36 H 0.486698 -0.014105 0.255076 0.043 Uiso 1 1 calc R U . . .
P1 P 0.56360(14) 0.26591(7) 0.39095(7) 0.0286(2) Uani 1 1 d D U . . .
C41 C 0.4528(6) 0.2868(3) 0.4905(3) 0.0391(10) Uani 1 1 d D U . . .
C42 C 0.2989(14) 0.3579(11) 0.4532(8) 0.052(3) Uani 0.51(2) 1 d D U P A 1
H42A H 0.328617 0.421398 0.425267 0.078 Uiso 0.51(2) 1 calc R U P A 1
H42B H 0.218128 0.359391 0.501474 0.078 Uiso 0.51(2) 1 calc R U P A 1
H42C H 0.252190 0.338115 0.409250 0.078 Uiso 0.51(2) 1 calc R U P A 1
C43 C 0.5455(17) 0.3268(13) 0.5445(9) 0.050(3) Uani 0.51(2) 1 d D U P A 1
H43A H 0.635707 0.278366 0.573645 0.074 Uiso 0.51(2) 1 calc R U P A 1
H43B H 0.470967 0.344917 0.589259 0.074 Uiso 0.51(2) 1 calc R U P A 1
H43C H 0.589294 0.382760 0.505207 0.074 Uiso 0.51(2) 1 calc R U P A 1
C44 C 0.391(2) 0.1945(7) 0.5499(8) 0.053(3) Uani 0.51(2) 1 d D U P A 1
H44A H 0.322554 0.173495 0.515567 0.079 Uiso 0.51(2) 1 calc R U P A 1
H44B H 0.327061 0.206880 0.600499 0.079 Uiso 0.51(2) 1 calc R U P A 1
H44C H 0.485116 0.144886 0.571198 0.079 Uiso 0.51(2) 1 calc R U P A 1
C45 C 0.2752(9) 0.3209(12) 0.4649(9) 0.049(3) Uani 0.49(2) 1 d D U P A 2
H45A H 0.268131 0.378391 0.413264 0.073 Uiso 0.49(2) 1 calc R U P A 2
H45B H 0.210326 0.335298 0.514511 0.073 Uiso 0.49(2) 1 calc R U P A 2
H45C H 0.232597 0.271158 0.450582 0.073 Uiso 0.49(2) 1 calc R U P A 2
C46 C 0.5127(18) 0.3646(10) 0.5176(9) 0.044(3) Uani 0.49(2) 1 d D U P A 2
H46A H 0.627386 0.344283 0.534168 0.066 Uiso 0.49(2) 1 calc R U P A 2
H46B H 0.445752 0.375177 0.568149 0.066 Uiso 0.49(2) 1 calc R U P A 2
H46C H 0.503111 0.423838 0.467797 0.066 Uiso 0.49(2) 1 calc R U P A 2
C47 C 0.472(2) 0.1929(6) 0.5674(6) 0.052(3) Uani 0.49(2) 1 d D U P A 2
H47A H 0.445407 0.142184 0.547902 0.078 Uiso 0.49(2) 1 calc R U P A 2
H47B H 0.398782 0.199949 0.616996 0.078 Uiso 0.49(2) 1 calc R U P A 2
H47C H 0.585824 0.176693 0.586451 0.078 Uiso 0.49(2) 1 calc R U P A 2
C51 C 0.7827(6) 0.2143(3) 0.4067(3) 0.0414(11) Uani 1 1 d D . . . .
C52 C 0.8581(9) 0.2240(6) 0.3133(4) 0.079(2) Uani 1 1 d D . . . .
H52A H 0.810962 0.183794 0.287847 0.118 Uiso 1 1 calc R U . . .
H52B H 0.976784 0.204095 0.316875 0.118 Uiso 1 1 calc R U . . .
H52C H 0.834603 0.290466 0.275837 0.118 Uiso 1 1 calc R U . . .
C53 C 0.7972(9) 0.1086(3) 0.4611(5) 0.0671(19) Uani 1 1 d D . . . .
H53A H 0.751979 0.102247 0.521122 0.101 Uiso 1 1 calc R U . . .
H53B H 0.912639 0.079564 0.463936 0.101 Uiso 1 1 calc R U . . .
H53C H 0.736282 0.076473 0.433018 0.101 Uiso 1 1 calc R U . . .
C54 C 0.8783(7) 0.2661(4) 0.4484(5) 0.0585(16) Uani 1 1 d D . . . .
H54A H 0.866146 0.333606 0.413392 0.088 Uiso 1 1 calc R U . . .
H54B H 0.994347 0.238367 0.449727 0.088 Uiso 1 1 calc R U . . .
H54C H 0.835854 0.259651 0.508936 0.088 Uiso 1 1 calc R U . . .
Ga2 Ga 1.00896(7) 0.37718(4) 0.74644(4) 0.03193(13) Uani 1 1 d D . . . .
Cl2 Cl 1.00394(14) 0.51052(7) 0.77596(7) 0.0354(2) Uani 1 1 d D . . . .
Cl3 Cl 1.26874(14) 0.30833(8) 0.75155(9) 0.0405(3) Uani 1 1 d D . . . .
Cl4 Cl 0.89752(13) 0.27871(7) 0.86337(7) 0.0337(2) Uani 1 1 d D . . . .
C2 C 0.9035(7) 0.3914(4) 0.6360(4) 0.03193(13) Uani 0.903(5) 1 d . . P B 1
H2A H 0.791796 0.425590 0.636503 0.048 Uiso 0.903(5) 1 calc R U P B 1
H2B H 0.900227 0.328441 0.631463 0.048 Uiso 0.903(5) 1 calc R U P B 1
H2C H 0.966238 0.427259 0.585232 0.048 Uiso 0.903(5) 1 calc R U P B 1
Cl5 Cl 0.9166(15) 0.3692(9) 0.6252(5) 0.03193(13) Uani 0.097(5) 1 d D . P B 2
Cl6 Cl 0.15111(19) -0.00647(11) 0.83209(10) 0.0586(4) Uani 1 1 d D U . . .
C3 C 0.0549(7) 0.0989(4) 0.7576(3) 0.0528(13) Uani 1 1 d D U . . .
H3AA H -0.033261 0.130367 0.788905 0.063 Uiso 0.81(2) 1 calc R U P C 1
H3AB H 0.135245 0.142887 0.732193 0.063 Uiso 0.81(2) 1 calc R U P C 1
H3BC H -0.058553 0.114150 0.779294 0.063 Uiso 0.19(2) 1 calc R U P C 2
H3BD H 0.113791 0.151721 0.754409 0.063 Uiso 0.19(2) 1 calc R U P C 2
Cl7 Cl -0.0274(12) 0.0730(4) 0.6727(5) 0.100(2) Uani 0.81(2) 1 d D U P C 1
Cl8 Cl 0.051(5) 0.0891(15) 0.6517(8) 0.102(5) Uani 0.19(2) 1 d D U P C 2

loop_
_atom_site_aniso_label
_atom_site_aniso_U_11
_atom_site_aniso_U_22
_atom_site_aniso_U_33
_atom_site_aniso_U_23
_atom_site_aniso_U_13
_atom_site_aniso_U_12
Pt1 0.04671(14) 0.02320(11) 0.02079(10) -0.00785(7) -0.00489(8) -0.00974(8)
Ga1 0.0325(3) 0.0216(2) 0.0210(2) -0.00971(18) -0.00131(19) -0.00721(19)
Cl1 0.0269(5) 0.0259(4) 0.0328(5) -0.0102(4) 0.0020(4) -0.0047(4)
O1 0.0364(17) 0.0310(15) 0.0256(14) -0.0120(12) -0.0033(12) -0.0117(12)
N2 0.0294(19) 0.0240(16) 0.0256(16) -0.0117(13) -0.0009(14) -0.0074(13)
N3 0.032(2) 0.0235(16) 0.0280(17) -0.0106(13) 0.0004(14) -0.0083(14)
N11 0.0220(17) 0.0214(15) 0.0216(15) -0.0104(12) -0.0005(13) -0.0018(12)
N12 0.0300(19) 0.0199(15) 0.0232(16) -0.0109(12) -0.0009(13) -0.0036(13)
C1 0.111(5) 0.029(2) 0.030(2) -0.0015(19) -0.009(3) -0.030(3)
C11 0.028(2) 0.0280(19) 0.0236(19) -0.0117(16) -0.0047(16) -0.0043(16)
C12 0.020(2) 0.0257(18) 0.0255(19) -0.0133(15) 0.0031(15) -0.0028(14)
C13 0.025(2) 0.0262(19) 0.0220(18) -0.0080(15) -0.0016(15) 0.0005(15)
C14 0.024(2) 0.0227(18) 0.0254(19) -0.0059(15) 0.0020(16) -0.0010(15)
C15 0.021(2) 0.0244(18) 0.0230(18) -0.0101(15) 0.0033(15) -0.0031(14)
C16 0.025(2) 0.0242(19) 0.031(2) -0.0124(16) 0.0027(16) -0.0051(15)
C17 0.026(2) 0.0244(19) 0.033(2) -0.0170(16) 0.0020(16) -0.0068(15)
C18 0.023(2) 0.0291(19) 0.0229(18) -0.0137(15) 0.0020(15) -0.0052(15)
C19 0.023(2) 0.0243(18) 0.0196(17) -0.0086(14) 0.0011(15) -0.0042(15)
C21 0.026(2) 0.032(2) 0.044(3) -0.0117(19) 0.0028(19) -0.0073(17)
C31 0.040(3) 0.025(2) 0.033(2) -0.0153(17) -0.0081(19) -0.0030(17)
C32 0.024(2) 0.029(2) 0.034(2) -0.0155(17) 0.0003(17) -0.0080(16)
C33 0.039(3) 0.033(2) 0.044(3) -0.023(2) -0.003(2) -0.0071(19)
C34 0.047(3) 0.028(2) 0.055(3) -0.023(2) 0.006(2) -0.008(2)
C35 0.045(3) 0.024(2) 0.048(3) -0.0112(19) 0.000(2) -0.0030(19)
C36 0.044(3) 0.028(2) 0.036(2) -0.0098(18) -0.004(2) -0.0044(19)
P1 0.0398(6) 0.0292(5) 0.0204(5) -0.0107(4) -0.0044(4) -0.0078(4)
C41 0.054(3) 0.041(2) 0.028(2) -0.0144(18) 0.0059(19) -0.018(2)
C42 0.050(6) 0.055(7) 0.052(6) -0.019(5) 0.014(5) -0.017(5)
C43 0.065(7) 0.071(8) 0.025(6) -0.023(6) 0.006(5) -0.029(6)
C44 0.077(9) 0.057(5) 0.026(5) -0.006(4) 0.008(5) -0.032(6)
C45 0.033(5) 0.056(7) 0.061(7) -0.024(6) 0.019(5) -0.018(5)
C46 0.063(7) 0.052(6) 0.027(6) -0.025(5) -0.002(5) -0.009(6)
C47 0.082(9) 0.053(5) 0.023(5) -0.015(4) 0.004(5) -0.011(6)
C51 0.043(3) 0.040(3) 0.039(3) -0.012(2) -0.005(2) 0.000(2)
C52 0.055(4) 0.117(6) 0.056(4) -0.033(4) 0.005(3) 0.018(4)
C53 0.076(5) 0.036(3) 0.084(5) -0.009(3) -0.033(4) 0.002(3)
C54 0.038(3) 0.062(4) 0.077(4) -0.019(3) -0.017(3) -0.010(3)
Ga2 0.0316(3) 0.0386(3) 0.0334(3) -0.0216(2) -0.0003(2) -0.0066(2)
Cl2 0.0405(6) 0.0304(5) 0.0368(5) -0.0134(4) 0.0030(4) -0.0065(4)
Cl3 0.0289(6) 0.0461(6) 0.0578(7) -0.0335(5) 0.0080(5) -0.0076(4)
Cl4 0.0282(5) 0.0337(5) 0.0436(6) -0.0180(4) 0.0022(4) -0.0068(4)
C2 0.0316(3) 0.0386(3) 0.0334(3) -0.0216(2) -0.0003(2) -0.0066(2)
Cl5 0.0316(3) 0.0386(3) 0.0334(3) -0.0216(2) -0.0003(2) -0.0066(2)
Cl6 0.0523(8) 0.0578(8) 0.0600(8) -0.0062(6) -0.0136(7) -0.0114(6)
C3 0.062(4) 0.043(3) 0.052(3) -0.015(2) 0.002(3) -0.007(2)
Cl7 0.101(4) 0.135(3) 0.065(2) -0.053(2) -0.038(3) 0.036(3)
Cl8 0.109(12) 0.122(9) 0.062(6) -0.028(6) -0.015(7) 0.019(9)

loop_
_atom_type_symbol
_atom_type_description
_atom_type_scat_dispersion_real
_atom_type_scat_dispersion_imag
_atom_type_scat_source
C C 0.0181 0.0091 'International Tables Vol C Tables 4.2.6.8 and 6.1.1.4'
H H 0.0000 0.0000 'International Tables Vol C Tables 4.2.6.8 and 6.1.1.4'
Cl Cl 0.3639 0.7018 'International Tables Vol C Tables 4.2.6.8 and 6.1.1.4'
Ga Ga -1.2846 0.7763 'International Tables Vol C Tables 4.2.6.8 and 6.1.1.4'
N N 0.0311 0.0180 'International Tables Vol C Tables 4.2.6.8 and 6.1.1.4'
O O 0.0492 0.0322 'International Tables Vol C Tables 4.2.6.8 and 6.1.1.4'
P P 0.2955 0.4335 'International Tables Vol C Tables 4.2.6.8 and 6.1.1.4'
Pt Pt -4.5932 6.9264 'International Tables Vol C Tables 4.2.6.8 and 6.1.1.4'

loop_
_geom_angle_atom_site_label_1
_geom_angle_atom_site_label_2
_geom_angle_atom_site_label_3
_geom_angle
_geom_angle_site_symmetry_1
_geom_angle_site_symmetry_3
_geom_angle_publ_flag
C1 Pt1 N12 174.0(2) . . ?
C1 Pt1 P1 99.44(15) . . ?
N12 Pt1 P1 80.58(9) . . ?
C1 Pt1 Ga1 94.53(14) . . ?
N12 Pt1 Ga1 86.93(9) . . ?
P1 Pt1 Ga1 160.48(3) . . ?
N3 Ga1 N2 75.86(13) . . ?
N3 Ga1 N11 148.50(13) . . ?
N2 Ga1 N11 72.79(12) . . ?
N3 Ga1 Cl1 90.06(10) . . ?
N2 Ga1 Cl1 94.54(10) . . ?
N11 Ga1 Cl1 89.36(9) . . ?
N3 Ga1 Pt1 120.64(9) . . ?
N2 Ga1 Pt1 142.87(9) . . ?
N11 Ga1 Pt1 87.31(8) . . ?
Cl1 Ga1 Pt1 116.75(3) . . ?
C18 O1 P1 119.2(2) . . ?
C31 N2 C11 110.1(3) . . ?
C31 N2 C21 110.2(3) . . ?
C11 N2 C21 109.6(3) . . ?
C31 N2 Ga1 109.1(3) . . ?
C11 N2 Ga1 113.2(2) . . ?
C21 N2 Ga1 104.4(3) . . ?
C32 N3 C36 119.7(4) . . ?
C32 N3 Ga1 117.1(3) . . ?
C36 N3 Ga1 122.7(3) . . ?
C12 N11 C19 120.4(3) . . ?
C12 N11 Ga1 119.6(2) . . ?
C19 N11 Ga1 119.4(3) . . ?
C18 N12 C19 116.4(3) . . ?
C18 N12 Pt1 118.8(3) . . ?
C19 N12 Pt1 124.3(2) . . ?
Pt1 C1 H1A 109.5 . . ?
Pt1 C1 H1B 109.5 . . ?
H1A C1 H1B 109.5 . . ?
Pt1 C1 H1C 109.5 . . ?
H1A C1 H1C 109.5 . . ?
H1B C1 H1C 109.5 . . ?
N2 C11 C12 111.0(3) . . ?
N2 C11 H11A 109.4 . . ?
C12 C11 H11A 109.4 . . ?
N2 C11 H11B 109.4 . . ?
C12 C11 H11B 109.4 . . ?
H11A C11 H11B 108.0 . . ?
N11 C12 C13 122.2(3) . . ?
N11 C12 C11 114.2(3) . . ?
C13 C12 C11 123.4(4) . . ?
C14 C13 C12 118.3(4) . . ?
C14 C13 H13 120.8 . . ?
C12 C13 H13 120.8 . . ?
C13 C14 C15 120.0(4) . . ?
C13 C14 H14 120.0 . . ?
C15 C14 H14 120.0 . . ?
C19 C15 C14 117.7(3) . . ?
C19 C15 C16 117.7(4) . . ?
C14 C15 C16 124.5(4) . . ?
C17 C16 C15 119.4(4) . . ?
C17 C16 H16 120.3 . . ?
C15 C16 H16 120.3 . . ?
C16 C17 C18 118.8(4) . . ?
C16 C17 H17 120.6 . . ?
C18 C17 H17 120.6 . . ?
N12 C18 O1 119.3(3) . . ?
N12 C18 C17 124.3(4) . . ?
O1 C18 C17 116.4(3) . . ?
N11 C19 N12 115.6(3) . . ?
N11 C19 C15 121.1(3) . . ?
N12 C19 C15 123.3(3) . . ?
N2 C21 H21A 109.5 . . ?
N2 C21 H21B 109.5 . . ?
H21A C21 H21B 109.5 . . ?
N2 C21 H21C 109.5 . . ?
H21A C21 H21C 109.5 . . ?
H21B C21 H21C 109.5 . . ?
N2 C31 C32 111.2(3) . . ?
N2 C31 H31A 109.4 . . ?
C32 C31 H31A 109.4 . . ?
N2 C31 H31B 109.4 . . ?
C32 C31 H31B 109.4 . . ?
H31A C31 H31B 108.0 . . ?
N3 C32 C33 121.5(4) . . ?
N3 C32 C31 115.9(3) . . ?
C33 C32 C31 122.5(4) . . ?
C34 C33 C32 118.6(4) . . ?
C34 C33 H33 120.7 . . ?
C32 C33 H33 120.7 . . ?
C35 C34 C33 119.9(4) . . ?
C35 C34 H34 120.0 . . ?
C33 C34 H34 120.0 . . ?
C34 C35 C36 118.4(4) . . ?
C34 C35 H35 120.8 . . ?
C36 C35 H35 120.8 . . ?
N3 C36 C35 121.8(4) . . ?
N3 C36 H36 119.1 . . ?
C35 C36 H36 119.1 . . ?
O1 P1 C51 98.83(18) . . ?
O1 P1 C41 98.60(17) . . ?
C51 P1 C41 114.6(2) . . ?
O1 P1 Pt1 101.48(10) . . ?
C51 P1 Pt1 114.16(15) . . ?
C41 P1 Pt1 122.92(14) . . ?
C45 C41 C47 111.7(7) . . ?
C43 C41 C42 109.9(7) . . ?
C45 C41 C46 108.0(7) . . ?
C47 C41 C46 109.8(7) . . ?
C43 C41 C44 110.6(7) . . ?
C42 C41 C44 106.2(7) . . ?
C45 C41 P1 105.5(5) . . ?
C43 C41 P1 116.0(5) . . ?
C47 C41 P1 108.7(5) . . ?
C42 C41 P1 103.8(5) . . ?
C46 C41 P1 113.2(5) . . ?
C44 C41 P1 109.7(5) . . ?
C41 C42 H42A 109.5 . . ?
C41 C42 H42B 109.5 . . ?
H42A C42 H42B 109.5 . . ?
C41 C42 H42C 109.5 . . ?
H42A C42 H42C 109.5 . . ?
H42B C42 H42C 109.5 . . ?
C41 C43 H43A 109.5 . . ?
C41 C43 H43B 109.5 . . ?
H43A C43 H43B 109.5 . . ?
C41 C43 H43C 109.5 . . ?
H43A C43 H43C 109.5 . . ?
H43B C43 H43C 109.5 . . ?
C41 C44 H44A 109.5 . . ?
C41 C44 H44B 109.5 . . ?
H44A C44 H44B 109.5 . . ?
C41 C44 H44C 109.5 . . ?
H44A C44 H44C 109.5 . . ?
H44B C44 H44C 109.5 . . ?
C41 C45 H45A 109.5 . . ?
C41 C45 H45B 109.5 . . ?
H45A C45 H45B 109.5 . . ?
C41 C45 H45C 109.5 . . ?
H45A C45 H45C 109.5 . . ?
H45B C45 H45C 109.5 . . ?
C41 C46 H46A 109.5 . . ?
C41 C46 H46B 109.5 . . ?
H46A C46 H46B 109.5 . . ?
C41 C46 H46C 109.5 . . ?
H46A C46 H46C 109.5 . . ?
H46B C46 H46C 109.5 . . ?
C41 C47 H47A 109.5 . . ?
C41 C47 H47B 109.5 . . ?
H47A C47 H47B 109.5 . . ?
C41 C47 H47C 109.5 . . ?
H47A C47 H47C 109.5 . . ?
H47B C47 H47C 109.5 . . ?
C54 C51 C53 110.7(4) . . ?
C54 C51 C52 107.2(5) . . ?
C53 C51 C52 109.3(5) . . ?
C54 C51 P1 114.4(4) . . ?
C53 C51 P1 109.4(4) . . ?
C52 C51 P1 105.7(4) . . ?
C51 C52 H52A 109.5 . . ?
C51 C52 H52B 109.5 . . ?
H52A C52 H52B 109.5 . . ?
C51 C52 H52C 109.5 . . ?
H52A C52 H52C 109.5 . . ?
H52B C52 H52C 109.5 . . ?
C51 C53 H53A 109.5 . . ?
C51 C53 H53B 109.5 . . ?
H53A C53 H53B 109.5 . . ?
C51 C53 H53C 109.5 . . ?
H53A C53 H53C 109.5 . . ?
H53B C53 H53C 109.5 . . ?
C51 C54 H54A 109.5 . . ?
C51 C54 H54B 109.5 . . ?
H54A C54 H54B 109.5 . . ?
C51 C54 H54C 109.5 . . ?
H54A C54 H54C 109.5 . . ?
H54B C54 H54C 109.5 . . ?
C2 Ga2 Cl2 114.92(19) . . ?
Cl5 Ga2 Cl2 124.1(3) . . ?
C2 Ga2 Cl4 111.91(18) . . ?
Cl5 Ga2 Cl4 109.5(3) . . ?
Cl2 Ga2 Cl4 106.95(4) . . ?
C2 Ga2 Cl3 113.66(19) . . ?
Cl5 Ga2 Cl3 105.7(3) . . ?
Cl2 Ga2 Cl3 106.43(5) . . ?
Cl4 Ga2 Cl3 101.93(5) . . ?
Ga2 C2 H2A 109.5 . . ?
Ga2 C2 H2B 109.5 . . ?
H2A C2 H2B 109.5 . . ?
Ga2 C2 H2C 109.5 . . ?
H2A C2 H2C 109.5 . . ?
H2B C2 H2C 109.5 . . ?
Cl8 C3 Cl6 111.5(7) . . ?
Cl7 C3 Cl6 109.6(3) . . ?
Cl7 C3 H3AA 109.8 . . ?
Cl6 C3 H3AA 109.8 . . ?
Cl7 C3 H3AB 109.8 . . ?
Cl6 C3 H3AB 109.8 . . ?
H3AA C3 H3AB 108.2 . . ?
Cl8 C3 H3BC 109.3 . . ?
Cl6 C3 H3BC 109.3 . . ?
Cl8 C3 H3BD 109.3 . . ?
Cl6 C3 H3BD 109.3 . . ?
H3BC C3 H3BD 108.0 . . ?

loop_
_geom_bond_atom_site_label_1
_geom_bond_atom_site_label_2
_geom_bond_distance
_geom_bond_site_symmetry_2
_geom_bond_publ_flag
Pt1 C1 2.076(5) . ?
Pt1 N12 2.120(3) . ?
Pt1 P1 2.2649(10) . ?
Pt1 Ga1 2.4239(5) . ?
Ga1 N3 2.150(3) . ?
Ga1 N2 2.189(3) . ?
Ga1 N11 2.227(3) . ?
Ga1 Cl1 2.2898(11) . ?
O1 C18 1.335(5) . ?
O1 P1 1.693(3) . ?
N2 C31 1.483(5) . ?
N2 C11 1.485(5) . ?
N2 C21 1.488(6) . ?
N3 C32 1.331(5) . ?
N3 C36 1.342(6) . ?
N11 C12 1.319(5) . ?
N11 C19 1.349(5) . ?
N12 C18 1.328(5) . ?
N12 C19 1.381(5) . ?
C1 H1A 0.9800 . ?
C1 H1B 0.9800 . ?
C1 H1C 0.9800 . ?
C11 C12 1.509(5) . ?
C11 H11A 0.9900 . ?
C11 H11B 0.9900 . ?
C12 C13 1.406(5) . ?
C13 C14 1.369(6) . ?
C13 H13 0.9500 . ?
C14 C15 1.414(5) . ?
C14 H14 0.9500 . ?
C15 C19 1.401(5) . ?
C15 C16 1.421(5) . ?
C16 C17 1.360(6) . ?
C16 H16 0.9500 . ?
C17 C18 1.417(5) . ?
C17 H17 0.9500 . ?
C21 H21A 0.9800 . ?
C21 H21B 0.9800 . ?
C21 H21C 0.9800 . ?
C31 C32 1.500(6) . ?
C31 H31A 0.9900 . ?
C31 H31B 0.9900 . ?
C32 C33 1.387(6) . ?
C33 C34 1.382(7) . ?
C33 H33 0.9500 . ?
C34 C35 1.373(7) . ?
C34 H34 0.9500 . ?
C35 C36 1.384(6) . ?
C35 H35 0.9500 . ?
C36 H36 0.9500 . ?
P1 C51 1.854(5) . ?
P1 C41 1.856(4) . ?
C41 C45 1.521(7) . ?
C41 C43 1.523(6) . ?
C41 C47 1.537(6) . ?
C41 C42 1.542(7) . ?
C41 C46 1.545(6) . ?
C41 C44 1.549(6) . ?
C42 H42A 0.9800 . ?
C42 H42B 0.9800 . ?
C42 H42C 0.9800 . ?
C43 H43A 0.9800 . ?
C43 H43B 0.9800 . ?
C43 H43C 0.9800 . ?
C44 H44A 0.9800 . ?
C44 H44B 0.9800 . ?
C44 H44C 0.9800 . ?
C45 H45A 0.9800 . ?
C45 H45B 0.9800 . ?
C45 H45C 0.9800 . ?
C46 H46A 0.9800 . ?
C46 H46B 0.9800 . ?
C46 H46C 0.9800 . ?
C47 H47A 0.9800 . ?
C47 H47B 0.9800 . ?
C47 H47C 0.9800 . ?
C51 C54 1.530(5) . ?
C51 C53 1.535(5) . ?
C51 C52 1.539(6) . ?
C52 H52A 0.9800 . ?
C52 H52B 0.9800 . ?
C52 H52C 0.9800 . ?
C53 H53A 0.9800 . ?
C53 H53B 0.9800 . ?
C53 H53C 0.9800 . ?
C54 H54A 0.9800 . ?
C54 H54B 0.9800 . ?
C54 H54C 0.9800 . ?
Ga2 C2 1.974(6) . ?
Ga2 Cl5 2.194(4) . ?
Ga2 Cl2 2.2011(11) . ?
Ga2 Cl4 2.2187(12) . ?
Ga2 Cl3 2.2203(12) . ?
C2 H2A 0.9800 . ?
C2 H2B 0.9800 . ?
C2 H2C 0.9800 . ?
Cl6 C3 1.753(4) . ?
C3 Cl8 1.751(5) . ?
C3 Cl7 1.751(4) . ?
C3 H3AA 0.9900 . ?
C3 H3AB 0.9900 . ?
C3 H3BC 0.9900 . ?
C3 H3BD 0.9900 . ?

loop_
_geom_torsion_atom_site_label_1
_geom_torsion_atom_site_label_2
_geom_torsion_atom_site_label_3
_geom_torsion_atom_site_label_4
_geom_torsion
_geom_torsion_site_symmetry_1
_geom_torsion_site_symmetry_2
_geom_torsion_site_symmetry_3
_geom_torsion_site_symmetry_4
_geom_torsion_publ_flag
C31 N2 C11 C12 -154.9(3) . . . . ?
C21 N2 C11 C12 83.6(4) . . . . ?
Ga1 N2 C11 C12 -32.5(4) . . . . ?
C19 N11 C12 C13 0.3(6) . . . . ?
Ga1 N11 C12 C13 -171.3(3) . . . . ?
C19 N11 C12 C11 176.3(3) . . . . ?
Ga1 N11 C12 C11 4.8(5) . . . . ?
N2 C11 C12 N11 18.1(5) . . . . ?
N2 C11 C12 C13 -166.0(4) . . . . ?
N11 C12 C13 C14 2.6(6) . . . . ?
C11 C12 C13 C14 -173.0(4) . . . . ?
C12 C13 C14 C15 -2.1(6) . . . . ?
C13 C14 C15 C19 -1.1(6) . . . . ?
C13 C14 C15 C16 179.9(4) . . . . ?
C19 C15 C16 C17 -1.2(6) . . . . ?
C14 C15 C16 C17 177.8(4) . . . . ?
C15 C16 C17 C18 -1.2(6) . . . . ?
C19 N12 C18 O1 178.2(4) . . . . ?
Pt1 N12 C18 O1 6.3(5) . . . . ?
C19 N12 C18 C17 -1.1(6) . . . . ?
Pt1 N12 C18 C17 -173.0(3) . . . . ?
P1 O1 C18 N12 -9.6(5) . . . . ?
P1 O1 C18 C17 169.7(3) . . . . ?
C16 C17 C18 N12 2.4(6) . . . . ?
C16 C17 C18 O1 -176.9(4) . . . . ?
C12 N11 C19 N12 176.8(4) . . . . ?
Ga1 N11 C19 N12 -11.6(5) . . . . ?
C12 N11 C19 C15 -3.7(6) . . . . ?
Ga1 N11 C19 C15 167.9(3) . . . . ?
C18 N12 C19 N11 178.0(4) . . . . ?
Pt1 N12 C19 N11 -10.6(5) . . . . ?
C18 N12 C19 C15 -1.5(6) . . . . ?
Pt1 N12 C19 C15 169.9(3) . . . . ?
C14 C15 C19 N11 4.1(6) . . . . ?
C16 C15 C19 N11 -176.9(4) . . . . ?
C14 C15 C19 N12 -176.4(4) . . . . ?
C16 C15 C19 N12 2.6(6) . . . . ?
C11 N2 C31 C32 159.5(4) . . . . ?
C21 N2 C31 C32 -79.4(4) . . . . ?
Ga1 N2 C31 C32 34.7(4) . . . . ?
C36 N3 C32 C33 0.1(7) . . . . ?
Ga1 N3 C32 C33 172.6(4) . . . . ?
C36 N3 C32 C31 -176.0(4) . . . . ?
Ga1 N3 C32 C31 -3.5(5) . . . . ?
N2 C31 C32 N3 -21.6(6) . . . . ?
N2 C31 C32 C33 162.4(4) . . . . ?
N3 C32 C33 C34 -0.2(7) . . . . ?
C31 C32 C33 C34 175.6(5) . . . . ?
C32 C33 C34 C35 1.1(8) . . . . ?
C33 C34 C35 C36 -2.0(8) . . . . ?
C32 N3 C36 C35 -1.0(7) . . . . ?
Ga1 N3 C36 C35 -173.1(4) . . . . ?
C34 C35 C36 N3 2.0(8) . . . . ?
C18 O1 P1 C51 124.6(3) . . . . ?
C18 O1 P1 C41 -118.7(3) . . . . ?
C18 O1 P1 Pt1 7.6(3) . . . . ?
O1 P1 C41 C45 80.7(7) . . . . ?
C51 P1 C41 C45 -175.4(7) . . . . ?
Pt1 P1 C41 C45 -29.1(8) . . . . ?
O1 P1 C41 C43 -62.9(9) . . . . ?
C51 P1 C41 C43 41.0(9) . . . . ?
Pt1 P1 C41 C43 -172.6(9) . . . . ?
O1 P1 C41 C47 -159.4(9) . . . . ?
C51 P1 C41 C47 -55.5(9) . . . . ?
Pt1 P1 C41 C47 90.8(9) . . . . ?
O1 P1 C41 C42 57.8(8) . . . . ?
C51 P1 C41 C42 161.7(7) . . . . ?
Pt1 P1 C41 C42 -52.0(8) . . . . ?
O1 P1 C41 C46 -37.2(8) . . . . ?
C51 P1 C41 C46 66.7(8) . . . . ?
Pt1 P1 C41 C46 -146.9(7) . . . . ?
O1 P1 C41 C44 170.9(8) . . . . ?
C51 P1 C41 C44 -85.2(8) . . . . ?
Pt1 P1 C41 C44 61.1(8) . . . . ?
O1 P1 C51 C54 53.8(4) . . . . ?
C41 P1 C51 C54 -49.9(4) . . . . ?
Pt1 P1 C51 C54 160.7(3) . . . . ?
O1 P1 C51 C53 178.6(4) . . . . ?
C41 P1 C51 C53 74.8(4) . . . . ?
Pt1 P1 C51 C53 -74.5(4) . . . . ?
O1 P1 C51 C52 -63.8(4) . . . . ?
C41 P1 C51 C52 -167.6(4) . . . . ?
Pt1 P1 C51 C52 43.1(4) . . . . ?
